data_7117000
loop_
_publ_author_name
'Deepak Dange'
'Amelia Davey'
'Joseph A. B. Abdalla'
'Simon Aldridge'
'Cameron Jones'

_publ_section_title
;
 Utilisation of a lithium boryl as a reducing agent in low oxidation state
 group 15 chemistry: synthesis and characterisation of an amido-distibene
 and a boryl-dibismuthene
;
_journal_name_full Chem.Commun.
_journal_page_first 7128
_journal_paper_doi 10.1039/C5cc01772F
_journal_volume 51
_journal_year 2015
_chemical_formula_sum 'C44 H52 Br2 N Sb Si'
_chemical_formula_weight 904.53
_chemical_name_systematic
; 
 ? 
;
_space_group_IT_number 14
_symmetry_cell_setting monoclinic
_symmetry_space_group_name_Hall '-P 2ybc'
_symmetry_space_group_name_H-M 'P 1 21/c 1'
_atom_sites_solution_hydrogens geom
_atom_sites_solution_primary direct
_atom_sites_solution_secondary difmap
_audit_creation_method SHELXL-97
_audit_update_record
;
2015-02-27 deposited with the CCDC.
2015-03-21 downloaded from the CCDC.
;
_cell_angle_alpha 90.00
_cell_angle_beta 101.92(3)
_cell_angle_gamma 90.00
_cell_formula_units_Z 4
_cell_length_a 10.104(2)
_cell_length_b 17.041(3)
_cell_length_c 23.615(5)
_cell_measurement_temperature 123(2)
_cell_volume 3978.4(14)
_computing_structure_refinement 'SHELXL-97 (Sheldrick, 1997)'
_computing_structure_solution 'SHELXS-97 (Sheldrick, 1990)'
_diffrn_ambient_temperature 123(2)
_diffrn_measured_fraction_theta_full 0.986
_diffrn_measured_fraction_theta_max 0.986
_diffrn_measurement_device_type 'Bruker Apex X8'
_diffrn_radiation_monochromator graphite
_diffrn_radiation_source 'fine-focus sealed tube'
_diffrn_radiation_type MoK\a
_diffrn_radiation_wavelength 0.71073
_diffrn_reflns_av_R_equivalents 0.0921
_diffrn_reflns_av_sigmaI/netI 0.0660
_diffrn_reflns_limit_h_max 12
_diffrn_reflns_limit_h_min -12
_diffrn_reflns_limit_k_max 20
_diffrn_reflns_limit_k_min -20
_diffrn_reflns_limit_l_max 28
_diffrn_reflns_limit_l_min -28
_diffrn_reflns_number 27969
_diffrn_reflns_theta_full 25.50
_diffrn_reflns_theta_max 25.50
_diffrn_reflns_theta_min 2.97
_exptl_absorpt_coefficient_mu 2.764
_exptl_absorpt_correction_T_max 0.769
_exptl_absorpt_correction_T_min 0.680
_exptl_absorpt_correction_type multi-scan
_exptl_absorpt_process_details 'Sortav (Blessing)'
_exptl_crystal_colour colourless
_exptl_crystal_density_diffrn 1.510
_exptl_crystal_density_method 'not measured'
_exptl_crystal_description block
_exptl_crystal_F_000 1832
_exptl_crystal_size_max 0.15
_exptl_crystal_size_mid 0.15
_exptl_crystal_size_min 0.10
_refine_diff_density_max 0.643
_refine_diff_density_min -1.671
_refine_diff_density_rms 0.137
_refine_ls_extinction_method none
_refine_ls_goodness_of_fit_ref 1.052
_refine_ls_hydrogen_treatment constr
_refine_ls_matrix_type full
_refine_ls_number_parameters 450
_refine_ls_number_reflns 7298
_refine_ls_number_restraints 0
_refine_ls_restrained_S_all 1.052
_refine_ls_R_factor_all 0.0436
_refine_ls_R_factor_gt 0.0414
_refine_ls_shift/su_max 0.002
_refine_ls_shift/su_mean 0.000
_refine_ls_structure_factor_coef Fsqd
_refine_ls_weighting_details 'calc w=1/[\s^2^(Fo^2^)+(0.0557P)^2^+6.1111P] where P=(Fo^2^+2Fc^2^)/3'
_refine_ls_weighting_scheme calc
_refine_ls_wR_factor_gt 0.1077
_refine_ls_wR_factor_ref 0.1091
_reflns_number_gt 6793
_reflns_number_total 7298
_reflns_threshold_expression >2sigma(I)
_cod_data_source_file c5cc01772f2.cif
_cod_data_source_block compound1d
_cod_original_sg_symbol_H-M P2(1)/c
_cod_database_code 7117000

loop_
_symmetry_equiv_pos_as_xyz
'x, y, z'
'-x, y+1/2, -z+1/2'
'-x, -y, -z'
'x, -y-1/2, z-1/2'

loop_
_atom_site_label
_atom_site_type_symbol
_atom_site_fract_x
_atom_site_fract_y
_atom_site_fract_z
_atom_site_U_iso_or_equiv
_atom_site_adp_type
_atom_site_occupancy
_atom_site_symmetry_multiplicity
_atom_site_calc_flag
_atom_site_refinement_flags
_atom_site_disorder_assembly
_atom_site_disorder_group
Sb1 Sb 0.37223(2) 0.713847(12) 0.115231(9) 0.01390(9) Uani 1 1 d . . .
Br1 Br 0.35931(4) 0.62340(2) 0.199311(15) 0.02396(11) Uani 1 1 d . . .
Si1 Si 0.70112(9) 0.64740(5) 0.10822(4) 0.01296(18) Uani 1 1 d . . .
N1 N 0.5754(3) 0.71931(15) 0.11537(12) 0.0119(5) Uani 1 1 d . . .
C1 C 0.6213(3) 0.80036(18) 0.11933(13) 0.0107(6) Uani 1 1 d . . .
Br2 Br 0.28853(4) 0.60223(2) 0.045124(15) 0.02255(11) Uani 1 1 d . . .
C2 C 0.6197(3) 0.84485(19) 0.06878(13) 0.0113(6) Uani 1 1 d . . .
C3 C 0.6853(3) 0.91774(19) 0.07282(13) 0.0114(6) Uani 1 1 d . . .
H3 H 0.6856 0.9468 0.0385 0.014 Uiso 1 1 calc R . .
C4 C 0.7497(3) 0.94852(19) 0.12568(14) 0.0128(6) Uani 1 1 d . . .
C5 C 0.7383(3) 0.90798(19) 0.17530(13) 0.0115(6) Uani 1 1 d . . .
H5 H 0.7757 0.9306 0.2119 0.014 Uiso 1 1 calc R . .
C6 C 0.6744(3) 0.83554(19) 0.17374(13) 0.0112(6) Uani 1 1 d . . .
C7 C 0.6538(3) 0.79831(18) 0.23036(14) 0.0118(6) Uani 1 1 d . . .
H7 H 0.6619 0.7402 0.2260 0.014 Uiso 1 1 calc R . .
C8 C 0.5115(3) 0.81428(19) 0.24064(14) 0.0137(6) Uani 1 1 d . . .
C9 C 0.4171(4) 0.8602(2) 0.20380(15) 0.0179(7) Uani 1 1 d . . .
H9 H 0.4423 0.8858 0.1719 0.021 Uiso 1 1 calc R . .
C10 C 0.2858(4) 0.8689(2) 0.21307(17) 0.0255(8) Uani 1 1 d . . .
H10 H 0.2222 0.8998 0.1871 0.031 Uiso 1 1 calc R . .
C11 C 0.2475(4) 0.8334(2) 0.25951(18) 0.0280(8) Uani 1 1 d . . .
H11 H 0.1578 0.8389 0.2654 0.034 Uiso 1 1 calc R . .
C12 C 0.3422(4) 0.7891(2) 0.29787(18) 0.0268(8) Uani 1 1 d . . .
H12 H 0.3172 0.7653 0.3305 0.032 Uiso 1 1 calc R . .
C13 C 0.4735(4) 0.7794(2) 0.28867(16) 0.0200(7) Uani 1 1 d . . .
H13 H 0.5371 0.7490 0.3150 0.024 Uiso 1 1 calc R . .
C14 C 0.7619(3) 0.8227(2) 0.28264(13) 0.0148(6) Uani 1 1 d . . .
C15 C 0.8783(4) 0.7786(2) 0.29941(15) 0.0203(7) Uani 1 1 d . . .
H15 H 0.8893 0.7317 0.2791 0.024 Uiso 1 1 calc R . .
C16 C 0.9802(4) 0.8022(3) 0.34594(16) 0.0273(8) Uani 1 1 d . . .
H16 H 1.0599 0.7716 0.3570 0.033 Uiso 1 1 calc R . .
C17 C 0.9642(4) 0.8702(3) 0.37571(16) 0.0314(10) Uani 1 1 d . . .
H17 H 1.0331 0.8863 0.4073 0.038 Uiso 1 1 calc R . .
C18 C 0.8486(4) 0.9147(2) 0.35966(16) 0.0273(8) Uani 1 1 d . . .
H18 H 0.8382 0.9616 0.3799 0.033 Uiso 1 1 calc R . .
C19 C 0.7474(4) 0.8907(2) 0.31381(15) 0.0207(7) Uani 1 1 d . . .
H19 H 0.6671 0.9210 0.3035 0.025 Uiso 1 1 calc R . .
C20 C 0.5358(3) 0.81898(18) 0.01034(13) 0.0116(6) Uani 1 1 d . . .
H20 H 0.5423 0.7605 0.0091 0.014 Uiso 1 1 calc R . .
C21 C 0.3872(3) 0.83853(19) 0.00827(13) 0.0133(6) Uani 1 1 d . . .
C22 C 0.2856(4) 0.7888(2) -0.02079(15) 0.0177(7) Uani 1 1 d . . .
H22 H 0.3088 0.7447 -0.0413 0.021 Uiso 1 1 calc R . .
C23 C 0.1498(4) 0.8036(2) -0.01981(15) 0.0218(7) Uani 1 1 d . . .
H23 H 0.0815 0.7688 -0.0389 0.026 Uiso 1 1 calc R . .
C24 C 0.1146(4) 0.8690(2) 0.00904(16) 0.0227(8) Uani 1 1 d . . .
H24 H 0.0226 0.8785 0.0103 0.027 Uiso 1 1 calc R . .
C25 C 0.2141(4) 0.9201(2) 0.03596(15) 0.0215(7) Uani 1 1 d . . .
H25 H 0.1901 0.9658 0.0546 0.026 Uiso 1 1 calc R . .
C26 C 0.3489(3) 0.90500(19) 0.03589(14) 0.0152(6) Uani 1 1 d . . .
H26 H 0.4164 0.9403 0.0549 0.018 Uiso 1 1 calc R . .
C27 C 0.5879(3) 0.84991(18) -0.04174(13) 0.0119(6) Uani 1 1 d . . .
C28 C 0.5098(3) 0.8960(2) -0.08417(15) 0.0179(7) Uani 1 1 d . . .
H28 H 0.4213 0.9107 -0.0805 0.021 Uiso 1 1 calc R . .
C29 C 0.5588(4) 0.9212(2) -0.13226(15) 0.0218(7) Uani 1 1 d . . .
H29 H 0.5037 0.9532 -0.1607 0.026 Uiso 1 1 calc R . .
C30 C 0.6858(4) 0.9000(2) -0.13874(15) 0.0207(7) Uani 1 1 d . . .
H30 H 0.7186 0.9163 -0.1718 0.025 Uiso 1 1 calc R . .
C31 C 0.7654(4) 0.8545(2) -0.09630(16) 0.0218(7) Uani 1 1 d . . .
H31 H 0.8539 0.8401 -0.1002 0.026 Uiso 1 1 calc R . .
C32 C 0.7181(3) 0.8299(2) -0.04869(16) 0.0200(7) Uani 1 1 d . . .
H32 H 0.7746 0.7989 -0.0201 0.024 Uiso 1 1 calc R . .
C33 C 0.8365(3) 1.02167(19) 0.12815(14) 0.0158(7) Uani 1 1 d . . .
H33 H 0.8066 1.0510 0.0910 0.019 Uiso 1 1 calc R . .
C34 C 0.9829(4) 0.9961(3) 0.1321(3) 0.0531(15) Uani 1 1 d . . .
H34A H 1.0397 1.0426 0.1311 0.080 Uiso 1 1 calc R . .
H34B H 0.9884 0.9619 0.0993 0.080 Uiso 1 1 calc R . .
H34C H 1.0148 0.9676 0.1683 0.080 Uiso 1 1 calc R . .
C35 C 0.8281(4) 1.0772(2) 0.17768(16) 0.0276(8) Uani 1 1 d . . .
H35A H 0.7339 1.0934 0.1750 0.041 Uiso 1 1 calc R . .
H35B H 0.8841 1.1235 0.1753 0.041 Uiso 1 1 calc R . .
H35C H 0.8608 1.0504 0.2146 0.041 Uiso 1 1 calc R . .
C36 C 0.8700(3) 0.6855(2) 0.15033(15) 0.0205(7) Uani 1 1 d . . .
H36 H 0.8505 0.7098 0.1863 0.025 Uiso 1 1 calc R . .
C37 C 0.9383(4) 0.7504(2) 0.12085(17) 0.0235(8) Uani 1 1 d . . .
H37A H 1.0215 0.7675 0.1471 0.035 Uiso 1 1 calc R . .
H37B H 0.8765 0.7950 0.1116 0.035 Uiso 1 1 calc R . .
H37C H 0.9603 0.7298 0.0852 0.035 Uiso 1 1 calc R . .
C38 C 0.9750(4) 0.6205(3) 0.17102(19) 0.0324(9) Uani 1 1 d . . .
H38A H 1.0035 0.5972 0.1375 0.049 Uiso 1 1 calc R . .
H38B H 0.9346 0.5799 0.1915 0.049 Uiso 1 1 calc R . .
H38C H 1.0538 0.6431 0.1972 0.049 Uiso 1 1 calc R . .
C39 C 0.7183(3) 0.6374(2) 0.03024(15) 0.0173(7) Uani 1 1 d . . .
H39 H 0.7336 0.6920 0.0174 0.021 Uiso 1 1 calc R . .
C40 C 0.8450(4) 0.5907(2) 0.02286(16) 0.0235(8) Uani 1 1 d . . .
H40A H 0.8361 0.5360 0.0343 0.035 Uiso 1 1 calc R . .
H40B H 0.9257 0.6139 0.0473 0.035 Uiso 1 1 calc R . .
H40C H 0.8534 0.5927 -0.0177 0.035 Uiso 1 1 calc R . .
C41 C 0.5960(4) 0.6074(2) -0.01356(15) 0.0212(7) Uani 1 1 d . . .
H41A H 0.6136 0.6121 -0.0527 0.032 Uiso 1 1 calc R . .
H41B H 0.5162 0.6386 -0.0106 0.032 Uiso 1 1 calc R . .
H41C H 0.5798 0.5522 -0.0055 0.032 Uiso 1 1 calc R . .
C42 C 0.6458(4) 0.55398(19) 0.14009(15) 0.0185(7) Uani 1 1 d . . .
H42 H 0.5450 0.5527 0.1279 0.022 Uiso 1 1 calc R . .
C43 C 0.6762(4) 0.5535(2) 0.20628(16) 0.0252(8) Uani 1 1 d . . .
H43A H 0.6216 0.5130 0.2200 0.038 Uiso 1 1 calc R . .
H43B H 0.6541 0.6049 0.2205 0.038 Uiso 1 1 calc R . .
H43C H 0.7724 0.5424 0.2208 0.038 Uiso 1 1 calc R . .
C44 C 0.6960(4) 0.4777(2) 0.11699(17) 0.0274(8) Uani 1 1 d . . .
H44A H 0.7945 0.4742 0.1295 0.041 Uiso 1 1 calc R . .
H44B H 0.6716 0.4775 0.0746 0.041 Uiso 1 1 calc R . .
H44C H 0.6539 0.4326 0.1321 0.041 Uiso 1 1 calc R . .

loop_
_atom_site_aniso_label
_atom_site_aniso_U_11
_atom_site_aniso_U_22
_atom_site_aniso_U_33
_atom_site_aniso_U_23
_atom_site_aniso_U_13
_atom_site_aniso_U_12
Sb1 0.01461(14) 0.01273(14) 0.01464(14) -0.00209(7) 0.00370(9) -0.00230(7)
Br1 0.0303(2) 0.0236(2) 0.0210(2) 0.00239(14) 0.01236(15) -0.00619(14)
Si1 0.0170(4) 0.0117(4) 0.0098(4) -0.0001(3) 0.0020(3) 0.0031(3)
N1 0.0138(13) 0.0101(13) 0.0120(13) 0.0005(10) 0.0033(10) -0.0006(10)
C1 0.0109(14) 0.0099(14) 0.0117(15) 0.0016(12) 0.0034(11) 0.0008(11)
Br2 0.0265(2) 0.01846(19) 0.0220(2) -0.00700(13) 0.00328(14) -0.00604(13)
C2 0.0113(15) 0.0142(15) 0.0081(15) -0.0008(12) 0.0010(11) 0.0021(11)
C3 0.0119(15) 0.0121(15) 0.0109(15) 0.0020(12) 0.0039(11) -0.0009(11)
C4 0.0098(14) 0.0122(15) 0.0163(16) 0.0003(12) 0.0026(11) 0.0002(11)
C5 0.0131(15) 0.0121(15) 0.0089(14) -0.0009(11) 0.0010(11) -0.0003(11)
C6 0.0119(15) 0.0134(15) 0.0084(14) 0.0021(12) 0.0026(11) 0.0032(11)
C7 0.0149(16) 0.0090(14) 0.0122(15) -0.0020(12) 0.0042(12) -0.0008(11)
C8 0.0180(16) 0.0125(15) 0.0126(15) -0.0052(12) 0.0077(12) -0.0041(12)
C9 0.0219(17) 0.0155(16) 0.0172(16) -0.0039(13) 0.0060(13) 0.0036(13)
C10 0.0190(18) 0.030(2) 0.028(2) -0.0073(16) 0.0058(15) 0.0045(15)
C11 0.0224(19) 0.032(2) 0.034(2) -0.0128(17) 0.0149(16) -0.0039(15)
C12 0.031(2) 0.027(2) 0.028(2) -0.0024(15) 0.0197(17) -0.0042(15)
C13 0.0263(19) 0.0193(18) 0.0171(17) -0.0007(13) 0.0108(14) -0.0028(14)
C14 0.0181(16) 0.0192(17) 0.0075(14) 0.0023(12) 0.0038(12) -0.0056(13)
C15 0.0207(18) 0.030(2) 0.0109(16) 0.0019(13) 0.0042(13) -0.0014(14)
C16 0.0177(18) 0.048(2) 0.0147(17) 0.0065(17) 0.0005(14) -0.0029(16)
C17 0.031(2) 0.050(3) 0.0116(17) 0.0011(17) 0.0015(15) -0.0229(19)
C18 0.040(2) 0.028(2) 0.0127(17) -0.0027(15) 0.0030(15) -0.0117(17)
C19 0.0292(19) 0.0186(18) 0.0136(16) -0.0008(13) 0.0025(14) -0.0046(14)
C20 0.0177(16) 0.0100(15) 0.0070(14) 0.0002(11) 0.0023(12) -0.0017(12)
C21 0.0145(16) 0.0174(16) 0.0077(14) 0.0020(12) 0.0014(11) -0.0018(12)
C22 0.0219(18) 0.0173(17) 0.0135(16) -0.0020(12) 0.0026(13) -0.0029(13)
C23 0.0181(17) 0.0272(19) 0.0175(17) 0.0006(14) -0.0024(13) -0.0074(14)
C24 0.0155(17) 0.033(2) 0.0197(18) 0.0032(15) 0.0050(13) 0.0007(14)
C25 0.0216(18) 0.0263(19) 0.0170(17) 0.0012(14) 0.0048(13) 0.0053(15)
C26 0.0176(16) 0.0157(16) 0.0116(15) 0.0015(12) 0.0013(12) -0.0026(12)
C27 0.0152(15) 0.0112(15) 0.0088(14) -0.0041(11) 0.0013(11) -0.0021(11)
C28 0.0193(17) 0.0221(18) 0.0125(16) 0.0029(13) 0.0041(13) 0.0016(13)
C29 0.0273(19) 0.0239(19) 0.0128(16) 0.0066(14) 0.0007(13) -0.0016(15)
C30 0.0289(19) 0.0230(18) 0.0113(16) -0.0052(13) 0.0068(13) -0.0120(14)
C31 0.0194(17) 0.0244(19) 0.0240(18) 0.0002(15) 0.0098(14) -0.0001(14)
C32 0.0185(17) 0.0192(18) 0.0224(18) 0.0063(14) 0.0047(14) 0.0045(13)
C33 0.0160(16) 0.0127(16) 0.0190(17) 0.0007(13) 0.0040(13) -0.0035(12)
C34 0.021(2) 0.031(3) 0.111(5) -0.004(3) 0.024(3) -0.0085(18)
C35 0.045(2) 0.0211(19) 0.0165(18) -0.0041(15) 0.0050(16) -0.0184(17)
C36 0.0180(17) 0.0246(19) 0.0181(17) -0.0023(14) 0.0015(13) 0.0043(14)
C37 0.0164(17) 0.027(2) 0.0264(19) -0.0037(15) 0.0022(14) -0.0021(14)
C38 0.027(2) 0.039(2) 0.030(2) 0.0078(18) 0.0024(16) 0.0101(17)
C39 0.0219(17) 0.0148(16) 0.0162(16) -0.0007(13) 0.0060(13) 0.0009(13)
C40 0.0237(18) 0.0258(19) 0.0228(18) -0.0071(15) 0.0086(14) 0.0031(15)
C41 0.0282(19) 0.0191(18) 0.0160(17) -0.0016(13) 0.0041(14) -0.0004(14)
C42 0.0273(18) 0.0112(16) 0.0180(17) -0.0003(13) 0.0071(13) 0.0024(13)
C43 0.036(2) 0.0229(19) 0.0179(18) 0.0049(14) 0.0087(15) 0.0042(15)
C44 0.038(2) 0.0178(18) 0.027(2) -0.0007(15) 0.0061(16) 0.0035(15)

loop_
_atom_type_symbol
_atom_type_description
_atom_type_scat_dispersion_real
_atom_type_scat_dispersion_imag
_atom_type_scat_source
C C 0.0033 0.0016 'International Tables Vol C Tables 4.2.6.8 and 6.1.1.4'
H H 0.0000 0.0000 'International Tables Vol C Tables 4.2.6.8 and 6.1.1.4'
N N 0.0061 0.0033 'International Tables Vol C Tables 4.2.6.8 and 6.1.1.4'
Si Si 0.0817 0.0704 'International Tables Vol C Tables 4.2.6.8 and 6.1.1.4'
Br Br -0.2901 2.4595 'International Tables Vol C Tables 4.2.6.8 and 6.1.1.4'
Sb Sb -0.5866 1.5461 'International Tables Vol C Tables 4.2.6.8 and 6.1.1.4'

loop_
_geom_angle_atom_site_label_1
_geom_angle_atom_site_label_2
_geom_angle_atom_site_label_3
_geom_angle
_geom_angle_site_symmetry_1
_geom_angle_site_symmetry_3
N1 Sb1 Br1 103.83(8) . .
N1 Sb1 Br2 103.43(8) . .
Br1 Sb1 Br2 89.49(2) . .
N1 Si1 C39 111.18(14) . .
N1 Si1 C42 105.29(14) . .
C39 Si1 C42 113.87(15) . .
N1 Si1 C36 107.03(14) . .
C39 Si1 C36 106.67(16) . .
C42 Si1 C36 112.67(16) . .
C1 N1 Si1 115.6(2) . .
C1 N1 Sb1 110.38(19) . .
Si1 N1 Sb1 133.95(15) . .
C2 C1 C6 118.4(3) . .
C2 C1 N1 120.5(3) . .
C6 C1 N1 121.0(3) . .
C3 C2 C1 119.7(3) . .
C3 C2 C20 118.9(3) . .
C1 C2 C20 121.1(3) . .
C4 C3 C2 121.6(3) . .
C5 C4 C3 117.9(3) . .
C5 C4 C33 121.7(3) . .
C3 C4 C33 120.4(3) . .
C4 C5 C6 122.7(3) . .
C5 C6 C1 119.1(3) . .
C5 C6 C7 119.4(3) . .
C1 C6 C7 121.4(3) . .
C14 C7 C8 111.2(3) . .
C14 C7 C6 112.9(3) . .
C8 C7 C6 111.5(3) . .
C9 C8 C13 118.5(3) . .
C9 C8 C7 123.1(3) . .
C13 C8 C7 118.4(3) . .
C8 C9 C10 120.9(3) . .
C11 C10 C9 120.7(4) . .
C10 C11 C12 119.2(3) . .
C11 C12 C13 120.6(4) . .
C12 C13 C8 120.2(4) . .
C15 C14 C19 118.4(3) . .
C15 C14 C7 120.5(3) . .
C19 C14 C7 121.1(3) . .
C14 C15 C16 120.8(4) . .
C17 C16 C15 119.8(4) . .
C18 C17 C16 120.1(3) . .
C17 C18 C19 119.9(4) . .
C18 C19 C14 120.9(4) . .
C27 C20 C2 114.1(3) . .
C27 C20 C21 113.5(3) . .
C2 C20 C21 108.9(2) . .
C22 C21 C26 118.2(3) . .
C22 C21 C20 120.1(3) . .
C26 C21 C20 121.7(3) . .
C21 C22 C23 120.4(3) . .
C24 C23 C22 120.2(3) . .
C25 C24 C23 119.7(3) . .
C24 C25 C26 120.2(3) . .
C25 C26 C21 121.1(3) . .
C28 C27 C32 117.5(3) . .
C28 C27 C20 122.6(3) . .
C32 C27 C20 119.9(3) . .
C27 C28 C29 121.2(3) . .
C30 C29 C28 120.4(3) . .
C29 C30 C31 118.9(3) . .
C32 C31 C30 121.0(3) . .
C31 C32 C27 121.0(3) . .
C4 C33 C35 114.6(3) . .
C4 C33 C34 108.3(3) . .
C35 C33 C34 109.8(4) . .
C38 C36 C37 108.4(3) . .
C38 C36 Si1 113.9(3) . .
C37 C36 Si1 116.4(2) . .
C41 C39 C40 108.9(3) . .
C41 C39 Si1 117.8(2) . .
C40 C39 Si1 113.6(2) . .
C43 C42 C44 110.3(3) . .
C43 C42 Si1 113.4(2) . .
C44 C42 Si1 115.1(2) . .

loop_
_geom_bond_atom_site_label_1
_geom_bond_atom_site_label_2
_geom_bond_distance
_geom_bond_site_symmetry_2
Sb1 N1 2.055(3) .
Sb1 Br1 2.5381(5) .
Sb1 Br2 2.5487(6) .
Si1 N1 1.797(3) .
Si1 C39 1.893(3) .
Si1 C42 1.894(4) .
Si1 C36 1.903(4) .
N1 C1 1.454(4) .
C1 C2 1.411(4) .
C1 C6 1.419(4) .
C2 C3 1.402(4) .
C2 C20 1.528(4) .
C3 C4 1.386(4) .
C4 C5 1.385(4) .
C4 C33 1.518(4) .
C5 C6 1.390(4) .
C6 C7 1.532(4) .
C7 C14 1.528(4) .
C7 C8 1.531(4) .
C8 C9 1.391(5) .
C8 C13 1.403(5) .
C9 C10 1.397(5) .
C10 C11 1.376(6) .
C11 C12 1.396(6) .
C12 C13 1.397(5) .
C14 C15 1.383(5) .
C14 C19 1.397(5) .
C15 C16 1.401(5) .
C16 C17 1.381(6) .
C17 C18 1.378(6) .
C18 C19 1.388(5) .
C20 C27 1.528(4) .
C20 C21 1.528(4) .
C21 C22 1.397(5) .
C21 C26 1.401(5) .
C22 C23 1.400(5) .
C23 C24 1.390(6) .
C24 C25 1.383(5) .
C25 C26 1.387(5) .
C27 C28 1.384(5) .
C27 C32 1.401(5) .
C28 C29 1.397(5) .
C29 C30 1.372(5) .
C30 C31 1.385(5) .
C31 C32 1.375(5) .
C33 C35 1.520(5) .
C33 C34 1.527(5) .
C36 C38 1.542(5) .
C36 C37 1.543(5) .
C39 C41 1.526(5) .
C39 C40 1.547(5) .
C42 C43 1.530(5) .
C42 C44 1.536(5) .
